data_7102929
loop_
_publ_author_name
'Mankad, Neal P'
'Peters, Jonas C'

_publ_section_title
;
 Diazoalkanes react with a bis(phosphino)borate copper(i) source to
 generate [Ph2BP(tBu)2]Cu(eta1-N2CR2), [Ph2BP(tBu)2]Cu(CPh2), and
 [Ph2BP(tBu)2]Cu-N(CPh2)(NCPh2).
;
_journal_issue 9
_journal_name_full 'Chemical communications (Cambridge, England)'
_journal_page_first 1061
_journal_page_last 1063
_journal_paper_doi 10.1039/b713687k
_journal_year 2008
_chemical_formula_sum 'C56 H70 B Cu N2 P2'
_chemical_formula_weight 907.43
_chemical_name_common (BP2)Cu-N(=CPh2)(NCPh2)
_chemical_name_systematic
;
?
;
_space_group_IT_number 14
_symmetry_cell_setting monoclinic
_symmetry_space_group_name_Hall '-P 2ybc'
_symmetry_space_group_name_H-M 'P 1 21/c 1'
_atom_sites_solution_hydrogens geom
_atom_sites_solution_primary direct
_atom_sites_solution_secondary difmap
_audit_creation_method SHELXL-97
_cell_angle_alpha 90.00
_cell_angle_beta 104.625(2)
_cell_angle_gamma 90.00
_cell_formula_units_Z 4
_cell_length_a 12.0749(11)
_cell_length_b 22.347(2)
_cell_length_c 19.2412(18)
_cell_measurement_temperature 100(2)
_cell_volume 5023.8(8)
_computing_structure_refinement 'SHELXL-97 (Sheldrick, 1997)'
_computing_structure_solution 'SHELXS-97 (Sheldrick, 1990)'
_diffrn_ambient_temperature 100(2)
_diffrn_measured_fraction_theta_full 0.900
_diffrn_measured_fraction_theta_max 0.900
_diffrn_radiation_monochromator graphite
_diffrn_radiation_source 'fine-focus sealed tube'
_diffrn_radiation_type MoK\a
_diffrn_radiation_wavelength 0.71073
_diffrn_reflns_av_R_equivalents 0.0617
_diffrn_reflns_av_sigmaI/netI 0.0639
_diffrn_reflns_limit_h_max 15
_diffrn_reflns_limit_h_min -15
_diffrn_reflns_limit_k_max 28
_diffrn_reflns_limit_k_min -28
_diffrn_reflns_limit_l_max 24
_diffrn_reflns_limit_l_min -24
_diffrn_reflns_number 42567
_diffrn_reflns_theta_full 28.46
_diffrn_reflns_theta_max 28.46
_diffrn_reflns_theta_min 1.74
_exptl_absorpt_coefficient_mu 0.536
_exptl_crystal_colour brown
_exptl_crystal_density_diffrn 1.200
_exptl_crystal_density_method 'not measured'
_exptl_crystal_description block
_exptl_crystal_F_000 1936
_exptl_crystal_size_max 0.31
_exptl_crystal_size_mid 0.30
_exptl_crystal_size_min 0.11
_refine_diff_density_max 0.694
_refine_diff_density_min -0.372
_refine_diff_density_rms 0.078
_refine_ls_extinction_method none
_refine_ls_goodness_of_fit_ref 1.013
_refine_ls_hydrogen_treatment constr
_refine_ls_matrix_type full
_refine_ls_number_parameters 572
_refine_ls_number_reflns 11402
_refine_ls_number_restraints 0
_refine_ls_restrained_S_all 1.013
_refine_ls_R_factor_all 0.0880
_refine_ls_R_factor_gt 0.0493
_refine_ls_shift/su_max 0.001
_refine_ls_shift/su_mean 0.000
_refine_ls_structure_factor_coef Fsqd
_refine_ls_weighting_details 'calc w=1/[\s^2^(Fo^2^)+(0.0693P)^2^+3.8260P] where P=(Fo^2^+2Fc^2^)/3'
_refine_ls_weighting_scheme calc
_refine_ls_wR_factor_gt 0.1243
_refine_ls_wR_factor_ref 0.1440
_reflns_number_gt 7627
_reflns_number_total 11402
_reflns_threshold_expression >2sigma(I)
_cod_data_source_file b713687k.txt
_cod_data_source_block npm29
_cod_depositor_comments
;
The following automatic conversions were performed:
'_symmetry_cell_setting' value 'Monoclinic' changed to 'monoclinic'
according to '/home/saulius/struct/CIF-dictionaries/cif_core.dic'
dictionary named 'cif_core.dic' version 2.4.1 from 2010-06-29.

Automatic conversion script
Id: cif_fix_enum 1527 2010-12-29 10:47:43Z saulius 
;
_cod_original_sg_symbol_H-M P21/c
_cod_database_code 7102929

loop_
_symmetry_equiv_pos_as_xyz
'x, y, z'
'-x, y+1/2, -z+1/2'
'-x, -y, -z'
'x, -y-1/2, z-1/2'

loop_
_atom_site_label
_atom_site_type_symbol
_atom_site_fract_x
_atom_site_fract_y
_atom_site_fract_z
_atom_site_U_iso_or_equiv
_atom_site_adp_type
_atom_site_occupancy
_atom_site_symmetry_multiplicity
_atom_site_calc_flag
_atom_site_refinement_flags
_atom_site_disorder_assembly
_atom_site_disorder_group
Cu Cu 0.15187(3) 0.379589(15) 0.801043(17) 0.01953(10) Uani 1 1 d . . .
P1 P 0.24163(6) 0.33294(3) 0.72650(4) 0.02136(17) Uani 1 1 d . . .
P2 P 0.19226(6) 0.47902(3) 0.79935(4) 0.01779(16) Uani 1 1 d . . .
N1 N 0.01997(19) 0.35125(10) 0.83909(12) 0.0218(5) Uani 1 1 d . . .
N2 N -0.0761(2) 0.34724(13) 0.78052(14) 0.0350(6) Uani 1 1 d . . .
B B 0.3176(3) 0.45632(14) 0.67811(17) 0.0200(6) Uani 1 1 d . . .
C1 C 0.4409(2) 0.49326(12) 0.69868(14) 0.0200(6) Uani 1 1 d . . .
C2 C 0.4397(2) 0.55353(14) 0.67876(16) 0.0291(7) Uani 1 1 d . . .
H2 H 0.3683 0.5716 0.6566 0.035 Uiso 1 1 calc R . .
C3 C 0.5376(3) 0.58776(14) 0.68991(17) 0.0297(7) Uani 1 1 d . . .
H3 H 0.5326 0.6285 0.6752 0.036 Uiso 1 1 calc R . .
C4 C 0.6434(3) 0.56308(14) 0.72252(16) 0.0288(7) Uani 1 1 d . . .
H4 H 0.7109 0.5867 0.7315 0.035 Uiso 1 1 calc R . .
C5 C 0.6480(2) 0.50379(14) 0.74158(16) 0.0290(7) Uani 1 1 d . . .
H5 H 0.7199 0.4859 0.7632 0.035 Uiso 1 1 calc R . .
C6 C 0.5488(2) 0.46945(13) 0.72962(15) 0.0235(6) Uani 1 1 d . . .
H6 H 0.5548 0.4284 0.7430 0.028 Uiso 1 1 calc R . .
C7 C 0.2800(2) 0.46167(13) 0.58962(15) 0.0244(6) Uani 1 1 d . . .
C8 C 0.1817(2) 0.49040(14) 0.54830(16) 0.0289(7) Uani 1 1 d . . .
H8 H 0.1266 0.5051 0.5717 0.035 Uiso 1 1 calc R . .
C9 C 0.1620(3) 0.49814(18) 0.47476(17) 0.0401(9) Uani 1 1 d . . .
H9 H 0.0950 0.5183 0.4489 0.048 Uiso 1 1 calc R . .
C10 C 0.2401(3) 0.47652(19) 0.43868(17) 0.0444(9) Uani 1 1 d . . .
H10 H 0.2265 0.4815 0.3882 0.053 Uiso 1 1 calc R . .
C11 C 0.3370(3) 0.44791(18) 0.47692(17) 0.0431(9) Uani 1 1 d . . .
H11 H 0.3914 0.4331 0.4531 0.052 Uiso 1 1 calc R . .
C12 C 0.3553(3) 0.44065(16) 0.55077(16) 0.0346(8) Uani 1 1 d . . .
H12 H 0.4224 0.4203 0.5761 0.042 Uiso 1 1 calc R . .
C13 C 0.3432(2) 0.38489(12) 0.70331(15) 0.0214(6) Uani 1 1 d . . .
H13A H 0.4101 0.3858 0.7455 0.026 Uiso 1 1 calc R . .
H13B H 0.3697 0.3654 0.6642 0.026 Uiso 1 1 calc R . .
C14 C 0.2207(2) 0.49232(13) 0.71161(14) 0.0210(6) Uani 1 1 d . . .
H14A H 0.1465 0.4869 0.6759 0.025 Uiso 1 1 calc R . .
H14B H 0.2397 0.5354 0.7107 0.025 Uiso 1 1 calc R . .
C15 C 0.3344(3) 0.26642(13) 0.76505(17) 0.0288(7) Uani 1 1 d . . .
C16 C 0.3863(3) 0.23471(16) 0.71036(19) 0.0426(9) Uani 1 1 d . . .
H16A H 0.4226 0.2643 0.6856 0.064 Uiso 1 1 calc R . .
H16B H 0.3258 0.2138 0.6752 0.064 Uiso 1 1 calc R . .
H16C H 0.4437 0.2058 0.7352 0.064 Uiso 1 1 calc R . .
C17 C 0.4323(3) 0.28940(15) 0.82668(18) 0.0348(7) Uani 1 1 d . . .
H17A H 0.4720 0.2554 0.8542 0.052 Uiso 1 1 calc R . .
H17B H 0.4009 0.3151 0.8583 0.052 Uiso 1 1 calc R . .
H17C H 0.4863 0.3124 0.8069 0.052 Uiso 1 1 calc R . .
C18 C 0.2658(3) 0.22130(14) 0.79855(19) 0.0358(8) Uani 1 1 d . . .
H18A H 0.2082 0.2016 0.7603 0.054 Uiso 1 1 calc R . .
H18B H 0.2276 0.2425 0.8306 0.054 Uiso 1 1 calc R . .
H18C H 0.3179 0.1912 0.8260 0.054 Uiso 1 1 calc R . .
C19 C 0.1337(3) 0.31117(14) 0.64109(16) 0.0285(7) Uani 1 1 d . . .
C20 C 0.1843(3) 0.30108(16) 0.57676(17) 0.0389(8) Uani 1 1 d . . .
H20A H 0.2381 0.2674 0.5868 0.058 Uiso 1 1 calc R . .
H20B H 0.2247 0.3373 0.5681 0.058 Uiso 1 1 calc R . .
H20C H 0.1226 0.2921 0.5341 0.058 Uiso 1 1 calc R . .
C21 C 0.0501(3) 0.36444(15) 0.62327(16) 0.0321(7) Uani 1 1 d . . .
H21A H 0.0921 0.4006 0.6164 0.048 Uiso 1 1 calc R . .
H21B H 0.0139 0.3707 0.6629 0.048 Uiso 1 1 calc R . .
H21C H -0.0089 0.3558 0.5791 0.048 Uiso 1 1 calc R . .
C22 C 0.0659(3) 0.25594(16) 0.65316(19) 0.0422(9) Uani 1 1 d . . .
H22A H -0.0028 0.2520 0.6134 0.063 Uiso 1 1 calc R . .
H22B H 0.0436 0.2603 0.6985 0.063 Uiso 1 1 calc R . .
H22C H 0.1136 0.2202 0.6553 0.063 Uiso 1 1 calc R . .
C23 C 0.3185(2) 0.50563(13) 0.87168(14) 0.0222(6) Uani 1 1 d . . .
C24 C 0.3699(3) 0.56485(14) 0.85469(17) 0.0327(7) Uani 1 1 d . . .
H24A H 0.4375 0.5745 0.8934 0.049 Uiso 1 1 calc R . .
H24B H 0.3130 0.5968 0.8505 0.049 Uiso 1 1 calc R . .
H24C H 0.3921 0.5611 0.8093 0.049 Uiso 1 1 calc R . .
C25 C 0.4099(2) 0.45716(14) 0.87942(15) 0.0261(6) Uani 1 1 d . . .
H25A H 0.4315 0.4527 0.8339 0.039 Uiso 1 1 calc R . .
H25B H 0.3796 0.4191 0.8920 0.039 Uiso 1 1 calc R . .
H25C H 0.4774 0.4685 0.9174 0.039 Uiso 1 1 calc R . .
C26 C 0.2863(3) 0.51054(14) 0.94397(15) 0.0287(7) Uani 1 1 d . . .
H26A H 0.2460 0.4742 0.9521 0.043 Uiso 1 1 calc R . .
H26B H 0.2365 0.5453 0.9430 0.043 Uiso 1 1 calc R . .
H26C H 0.3560 0.5153 0.9828 0.043 Uiso 1 1 calc R . .
C27 C 0.0641(2) 0.52840(13) 0.79844(15) 0.0235(6) Uani 1 1 d . . .
C28 C 0.0869(3) 0.59572(14) 0.80118(18) 0.0343(7) Uani 1 1 d . . .
H28A H 0.1280 0.6063 0.7650 0.051 Uiso 1 1 calc R . .
H28B H 0.1334 0.6066 0.8490 0.051 Uiso 1 1 calc R . .
H28C H 0.0140 0.6173 0.7913 0.051 Uiso 1 1 calc R . .
C29 C -0.0260(2) 0.51473(16) 0.72885(16) 0.0331(7) Uani 1 1 d . . .
H29A H -0.0369 0.4713 0.7238 0.050 Uiso 1 1 calc R . .
H29B H -0.0003 0.5303 0.6880 0.050 Uiso 1 1 calc R . .
H29C H -0.0985 0.5337 0.7302 0.050 Uiso 1 1 calc R . .
C30 C 0.0116(3) 0.51087(15) 0.86019(17) 0.0307(7) Uani 1 1 d . . .
H30A H -0.0595 0.5333 0.8561 0.046 Uiso 1 1 calc R . .
H30B H 0.0657 0.5202 0.9061 0.046 Uiso 1 1 calc R . .
H30C H -0.0049 0.4679 0.8578 0.046 Uiso 1 1 calc R . .
C31 C 0.0086(2) 0.35376(12) 0.90458(15) 0.0221(6) Uani 1 1 d . . .
C32 C 0.1155(2) 0.36015(13) 0.96251(15) 0.0226(6) Uani 1 1 d . . .
C33 C 0.2179(2) 0.33488(14) 0.95482(16) 0.0267(6) Uani 1 1 d . . .
H33 H 0.2184 0.3128 0.9127 0.032 Uiso 1 1 calc R . .
C34 C 0.3186(3) 0.34170(15) 1.00800(17) 0.0321(7) Uani 1 1 d . . .
H34 H 0.3874 0.3241 1.0024 0.039 Uiso 1 1 calc R . .
C35 C 0.3189(3) 0.37419(15) 1.06919(16) 0.0329(7) Uani 1 1 d . . .
H35 H 0.3879 0.3791 1.1056 0.039 Uiso 1 1 calc R . .
C36 C 0.2189(3) 0.39936(16) 1.07709(17) 0.0348(8) Uani 1 1 d . . .
H36 H 0.2191 0.4219 1.1190 0.042 Uiso 1 1 calc R . .
C37 C 0.1173(3) 0.39205(15) 1.02421(16) 0.0308(7) Uani 1 1 d . . .
H37 H 0.0485 0.4092 1.0306 0.037 Uiso 1 1 calc R . .
C38 C -0.1026(2) 0.35201(13) 0.92426(15) 0.0234(6) Uani 1 1 d . . .
C39 C -0.1972(2) 0.38531(14) 0.88689(16) 0.0279(7) Uani 1 1 d . . .
H39 H -0.1911 0.4102 0.8480 0.033 Uiso 1 1 calc R . .
C40 C -0.2994(3) 0.38191(15) 0.90651(17) 0.0335(7) Uani 1 1 d . . .
H40 H -0.3633 0.4048 0.8814 0.040 Uiso 1 1 calc R . .
C41 C -0.3089(3) 0.34550(16) 0.96223(17) 0.0362(8) Uani 1 1 d . . .
H41 H -0.3798 0.3431 0.9751 0.043 Uiso 1 1 calc R . .
C42 C -0.2167(3) 0.31236(17) 0.99969(17) 0.0372(8) Uani 1 1 d . . .
H42 H -0.2238 0.2872 1.0381 0.045 Uiso 1 1 calc R . .
C43 C -0.1136(3) 0.31608(15) 0.98078(16) 0.0308(7) Uani 1 1 d . . .
H43 H -0.0496 0.2937 1.0069 0.037 Uiso 1 1 calc R . .
C44 C -0.1402(3) 0.29960(16) 0.76799(18) 0.0363(8) Uani 1 1 d . . .
C45 C -0.2353(3) 0.30168(17) 0.70159(18) 0.0382(8) Uani 1 1 d . . .
C46 C -0.2627(3) 0.3547(2) 0.6643(2) 0.0522(10) Uani 1 1 d . . .
H46 H -0.2219 0.3901 0.6823 0.063 Uiso 1 1 calc R . .
C47 C -0.3493(4) 0.3574(2) 0.6006(2) 0.0650(13) Uani 1 1 d . . .
H47 H -0.3655 0.3938 0.5746 0.078 Uiso 1 1 calc R . .
C48 C -0.4117(3) 0.3056(2) 0.5757(2) 0.0659(14) Uani 1 1 d . . .
H48 H -0.4733 0.3070 0.5338 0.079 Uiso 1 1 calc R . .
C49 C -0.3834(3) 0.2518(2) 0.6126(2) 0.0600(12) Uani 1 1 d . . .
H49 H -0.4248 0.2165 0.5949 0.072 Uiso 1 1 calc R . .
C50 C -0.2942(3) 0.24932(19) 0.6756(2) 0.0492(10) Uani 1 1 d . . .
H50 H -0.2744 0.2125 0.7002 0.059 Uiso 1 1 calc R . .
C51 C -0.1251(3) 0.24605(17) 0.81605(19) 0.0447(9) Uani 1 1 d . . .
C52 C -0.0191(4) 0.21732(18) 0.8390(2) 0.0561(11) Uani 1 1 d . . .
H52 H 0.0438 0.2322 0.8228 0.067 Uiso 1 1 calc R . .
C53 C -0.0019(7) 0.1683(2) 0.8843(2) 0.100(2) Uani 1 1 d . . .
H53 H 0.0704 0.1489 0.8974 0.120 Uiso 1 1 calc R . .
C54 C -0.2016(8) 0.1763(3) 0.8878(3) 0.119(3) Uani 1 1 d . . .
H54 H -0.2634 0.1620 0.9054 0.143 Uiso 1 1 calc R . .
C55 C -0.0913(9) 0.1482(3) 0.9099(3) 0.125(4) Uani 1 1 d . . .
H55 H -0.0803 0.1156 0.9425 0.150 Uiso 1 1 calc R . .
C56 C -0.2178(4) 0.2245(2) 0.8405(2) 0.0690(14) Uani 1 1 d . . .
H56 H -0.2909 0.2427 0.8249 0.083 Uiso 1 1 calc R . .

loop_
_atom_site_aniso_label
_atom_site_aniso_U_11
_atom_site_aniso_U_22
_atom_site_aniso_U_33
_atom_site_aniso_U_23
_atom_site_aniso_U_13
_atom_site_aniso_U_12
Cu 0.01623(17) 0.02208(18) 0.01926(17) -0.00392(14) 0.00259(13) -0.00170(13)
P1 0.0182(3) 0.0220(4) 0.0231(4) -0.0064(3) 0.0035(3) -0.0004(3)
P2 0.0154(3) 0.0199(4) 0.0167(3) -0.0032(3) 0.0014(3) 0.0007(3)
N1 0.0176(11) 0.0231(12) 0.0225(12) -0.0035(10) 0.0010(9) -0.0028(9)
N2 0.0291(14) 0.0431(17) 0.0323(15) -0.0054(13) 0.0064(12) -0.0045(12)
B 0.0172(15) 0.0232(16) 0.0186(15) 0.0001(13) 0.0025(12) 0.0014(12)
C1 0.0204(14) 0.0230(14) 0.0165(13) -0.0014(11) 0.0044(11) 0.0021(11)
C2 0.0196(15) 0.0330(17) 0.0337(17) 0.0054(14) 0.0051(13) 0.0034(13)
C3 0.0318(17) 0.0220(15) 0.0369(18) 0.0049(13) 0.0114(14) 0.0000(13)
C4 0.0229(15) 0.0346(18) 0.0291(16) 0.0000(13) 0.0069(13) -0.0052(13)
C5 0.0206(15) 0.0365(18) 0.0270(16) 0.0044(13) 0.0005(12) 0.0013(13)
C6 0.0214(14) 0.0264(15) 0.0222(14) 0.0032(12) 0.0045(11) 0.0005(12)
C7 0.0204(14) 0.0321(16) 0.0195(14) -0.0031(12) 0.0028(11) -0.0008(12)
C8 0.0203(14) 0.0423(19) 0.0236(15) -0.0002(13) 0.0045(12) 0.0058(13)
C9 0.0270(17) 0.068(3) 0.0225(16) 0.0075(16) 0.0008(13) 0.0091(16)
C10 0.0334(19) 0.080(3) 0.0179(15) 0.0015(17) 0.0037(13) 0.0033(18)
C11 0.0320(18) 0.074(3) 0.0258(17) -0.0027(17) 0.0110(14) 0.0098(18)
C12 0.0251(16) 0.053(2) 0.0248(16) -0.0023(15) 0.0046(13) 0.0109(15)
C13 0.0178(13) 0.0248(15) 0.0218(14) -0.0040(12) 0.0051(11) -0.0016(11)
C14 0.0174(13) 0.0262(15) 0.0174(13) 0.0005(11) 0.0011(11) 0.0012(11)
C15 0.0306(16) 0.0234(15) 0.0333(17) -0.0026(13) 0.0100(13) 0.0055(13)
C16 0.050(2) 0.036(2) 0.046(2) 0.0006(16) 0.0194(17) 0.0175(16)
C17 0.0302(17) 0.0312(17) 0.0392(19) 0.0073(15) 0.0019(14) 0.0056(14)
C18 0.0383(18) 0.0245(17) 0.048(2) -0.0011(15) 0.0169(16) 0.0032(14)
C19 0.0266(15) 0.0327(17) 0.0240(15) -0.0113(13) 0.0023(12) -0.0045(13)
C20 0.0402(19) 0.046(2) 0.0277(17) -0.0139(15) 0.0040(15) 0.0031(16)
C21 0.0231(15) 0.0439(19) 0.0252(15) -0.0117(14) -0.0018(12) 0.0000(13)
C22 0.042(2) 0.045(2) 0.0351(19) -0.0142(16) 0.0028(16) -0.0168(17)
C23 0.0209(14) 0.0260(15) 0.0167(13) -0.0050(11) -0.0007(11) -0.0028(11)
C24 0.0282(16) 0.0312(17) 0.0335(17) -0.0064(14) -0.0017(14) -0.0097(13)
C25 0.0184(14) 0.0355(17) 0.0208(14) -0.0018(13) -0.0019(11) 0.0003(12)
C26 0.0263(15) 0.0353(17) 0.0204(14) -0.0089(13) -0.0021(12) -0.0007(13)
C27 0.0198(14) 0.0267(15) 0.0226(14) -0.0041(12) 0.0028(11) 0.0051(12)
C28 0.0345(18) 0.0278(17) 0.0394(19) -0.0021(14) 0.0070(15) 0.0096(14)
C29 0.0183(15) 0.050(2) 0.0294(17) -0.0077(15) 0.0025(12) 0.0099(14)
C30 0.0271(16) 0.0354(18) 0.0320(17) -0.0039(14) 0.0116(13) 0.0080(13)
C31 0.0207(14) 0.0207(14) 0.0236(14) -0.0012(12) 0.0032(11) -0.0004(11)
C32 0.0200(14) 0.0257(15) 0.0208(14) 0.0024(12) 0.0027(11) -0.0029(11)
C33 0.0255(15) 0.0298(16) 0.0250(15) 0.0034(13) 0.0065(12) 0.0018(12)
C34 0.0200(15) 0.0426(19) 0.0328(17) 0.0099(15) 0.0046(13) 0.0040(13)
C35 0.0242(16) 0.047(2) 0.0235(15) 0.0105(14) -0.0017(12) -0.0075(14)
C36 0.0284(17) 0.049(2) 0.0234(16) -0.0069(14) 0.0002(13) -0.0061(15)
C37 0.0207(15) 0.044(2) 0.0264(16) -0.0081(14) 0.0029(12) 0.0002(13)
C38 0.0190(14) 0.0295(16) 0.0197(14) -0.0054(12) 0.0014(11) -0.0040(12)
C39 0.0236(15) 0.0344(17) 0.0235(15) -0.0041(13) 0.0020(12) -0.0018(13)
C40 0.0194(15) 0.047(2) 0.0307(17) -0.0091(15) -0.0003(13) 0.0025(14)
C41 0.0220(16) 0.056(2) 0.0313(17) -0.0150(16) 0.0078(13) -0.0084(15)
C42 0.0330(18) 0.053(2) 0.0263(17) -0.0014(15) 0.0095(14) -0.0089(16)
C43 0.0253(16) 0.0418(19) 0.0236(15) 0.0007(14) 0.0029(12) -0.0020(14)
C44 0.0313(17) 0.044(2) 0.0355(18) -0.0119(16) 0.0123(14) -0.0084(15)
C45 0.0297(17) 0.052(2) 0.0338(18) -0.0138(16) 0.0104(14) 0.0018(16)
C46 0.035(2) 0.064(3) 0.052(2) -0.018(2) 0.0001(17) 0.0067(18)
C47 0.045(2) 0.075(3) 0.062(3) -0.014(2) -0.012(2) 0.015(2)
C48 0.033(2) 0.100(4) 0.058(3) -0.030(3) -0.0019(19) 0.013(2)
C49 0.034(2) 0.089(3) 0.054(3) -0.039(2) 0.0073(19) -0.004(2)
C50 0.037(2) 0.064(3) 0.049(2) -0.025(2) 0.0141(17) -0.0089(18)
C51 0.055(2) 0.042(2) 0.0361(19) -0.0104(16) 0.0092(17) -0.0152(18)
C52 0.079(3) 0.041(2) 0.041(2) -0.0099(18) 0.002(2) -0.004(2)
C53 0.207(7) 0.030(2) 0.037(3) -0.009(2) -0.019(3) -0.002(3)
C54 0.236(9) 0.079(4) 0.042(3) -0.019(3) 0.034(4) -0.104(5)
C55 0.260(11) 0.057(4) 0.034(3) 0.003(3) -0.005(4) -0.072(5)
C56 0.082(3) 0.082(3) 0.048(2) -0.022(2) 0.025(2) -0.050(3)

loop_
_atom_type_symbol
_atom_type_description
_atom_type_scat_dispersion_real
_atom_type_scat_dispersion_imag
_atom_type_scat_source
C C 0.0033 0.0016 'International Tables Vol C Tables 4.2.6.8 and 6.1.1.4'
H H 0.0000 0.0000 'International Tables Vol C Tables 4.2.6.8 and 6.1.1.4'
B B 0.0013 0.0007 'International Tables Vol C Tables 4.2.6.8 and 6.1.1.4'
P P 0.1023 0.0942 'International Tables Vol C Tables 4.2.6.8 and 6.1.1.4'
Cu Cu 0.3201 1.2651 'International Tables Vol C Tables 4.2.6.8 and 6.1.1.4'
N N 0.0061 0.0033 'International Tables Vol C Tables 4.2.6.8 and 6.1.1.4'

loop_
_geom_angle_atom_site_label_1
_geom_angle_atom_site_label_2
_geom_angle_atom_site_label_3
_geom_angle
_geom_angle_site_symmetry_1
_geom_angle_site_symmetry_3
_geom_angle_publ_flag
N1 Cu P1 129.45(7) . . ?
N1 Cu P2 120.24(7) . . ?
P1 Cu P2 107.60(3) . . ?
C13 P1 C19 108.08(14) . . ?
C13 P1 C15 103.13(13) . . ?
C19 P1 C15 110.41(14) . . ?
C13 P1 Cu 108.76(9) . . ?
C19 P1 Cu 109.62(10) . . ?
C15 P1 Cu 116.37(10) . . ?
C14 P2 C23 108.97(13) . . ?
C14 P2 C27 103.89(13) . . ?
C23 P2 C27 109.24(13) . . ?
C14 P2 Cu 105.22(10) . . ?
C23 P2 Cu 115.73(9) . . ?
C27 P2 Cu 112.98(10) . . ?
C31 N1 N2 120.8(2) . . ?
C31 N1 Cu 128.61(19) . . ?
N2 N1 Cu 107.31(17) . . ?
C44 N2 N1 122.3(3) . . ?
C7 B C1 101.9(2) . . ?
C7 B C13 110.5(2) . . ?
C1 B C13 108.4(2) . . ?
C7 B C14 109.0(2) . . ?
C1 B C14 109.9(2) . . ?
C13 B C14 116.2(2) . . ?
C6 C1 C2 115.4(3) . . ?
C6 C1 B 126.7(3) . . ?
C2 C1 B 117.8(2) . . ?
C3 C2 C1 122.8(3) . . ?
C3 C2 H2 118.6 . . ?
C1 C2 H2 118.6 . . ?
C2 C3 C4 120.3(3) . . ?
C2 C3 H3 119.8 . . ?
C4 C3 H3 119.8 . . ?
C5 C4 C3 118.4(3) . . ?
C5 C4 H4 120.8 . . ?
C3 C4 H4 120.8 . . ?
C4 C5 C6 120.8(3) . . ?
C4 C5 H5 119.6 . . ?
C6 C5 H5 119.6 . . ?
C5 C6 C1 122.2(3) . . ?
C5 C6 H6 118.9 . . ?
C1 C6 H6 118.9 . . ?
C12 C7 C8 114.9(3) . . ?
C12 C7 B 118.8(3) . . ?
C8 C7 B 126.1(3) . . ?
C9 C8 C7 122.5(3) . . ?
C9 C8 H8 118.8 . . ?
C7 C8 H8 118.8 . . ?
C8 C9 C10 120.2(3) . . ?
C8 C9 H9 119.9 . . ?
C10 C9 H9 119.9 . . ?
C11 C10 C9 119.2(3) . . ?
C11 C10 H10 120.4 . . ?
C9 C10 H10 120.4 . . ?
C10 C11 C12 119.7(3) . . ?
C10 C11 H11 120.2 . . ?
C12 C11 H11 120.2 . . ?
C11 C12 C7 123.5(3) . . ?
C11 C12 H12 118.3 . . ?
C7 C12 H12 118.3 . . ?
B C13 P1 126.23(19) . . ?
B C13 H13A 105.8 . . ?
P1 C13 H13A 105.8 . . ?
B C13 H13B 105.8 . . ?
P1 C13 H13B 105.8 . . ?
H13A C13 H13B 106.2 . . ?
B C14 P2 126.05(19) . . ?
B C14 H14A 105.8 . . ?
P2 C14 H14A 105.8 . . ?
B C14 H14B 105.8 . . ?
P2 C14 H14B 105.8 . . ?
H14A C14 H14B 106.2 . . ?
C16 C15 C17 108.5(3) . . ?
C16 C15 C18 109.9(3) . . ?
C17 C15 C18 106.6(3) . . ?
C16 C15 P1 113.5(2) . . ?
C17 C15 P1 107.7(2) . . ?
C18 C15 P1 110.4(2) . . ?
C15 C16 H16A 109.5 . . ?
C15 C16 H16B 109.5 . . ?
H16A C16 H16B 109.5 . . ?
C15 C16 H16C 109.5 . . ?
H16A C16 H16C 109.5 . . ?
H16B C16 H16C 109.5 . . ?
C15 C17 H17A 109.5 . . ?
C15 C17 H17B 109.5 . . ?
H17A C17 H17B 109.5 . . ?
C15 C17 H17C 109.5 . . ?
H17A C17 H17C 109.5 . . ?
H17B C17 H17C 109.5 . . ?
C15 C18 H18A 109.5 . . ?
C15 C18 H18B 109.5 . . ?
H18A C18 H18B 109.5 . . ?
C15 C18 H18C 109.5 . . ?
H18A C18 H18C 109.5 . . ?
H18B C18 H18C 109.5 . . ?
C20 C19 C22 110.0(3) . . ?
C20 C19 C21 107.9(3) . . ?
C22 C19 C21 108.1(3) . . ?
C20 C19 P1 114.5(2) . . ?
C22 C19 P1 110.7(2) . . ?
C21 C19 P1 105.32(19) . . ?
C19 C20 H20A 109.5 . . ?
C19 C20 H20B 109.5 . . ?
H20A C20 H20B 109.5 . . ?
C19 C20 H20C 109.5 . . ?
H20A C20 H20C 109.5 . . ?
H20B C20 H20C 109.5 . . ?
C19 C21 H21A 109.5 . . ?
C19 C21 H21B 109.5 . . ?
H21A C21 H21B 109.5 . . ?
C19 C21 H21C 109.5 . . ?
H21A C21 H21C 109.5 . . ?
H21B C21 H21C 109.5 . . ?
C19 C22 H22A 109.5 . . ?
C19 C22 H22B 109.5 . . ?
H22A C22 H22B 109.5 . . ?
C19 C22 H22C 109.5 . . ?
H22A C22 H22C 109.5 . . ?
H22B C22 H22C 109.5 . . ?
C25 C23 C24 108.2(2) . . ?
C25 C23 C26 107.7(2) . . ?
C24 C23 C26 109.8(2) . . ?
C25 C23 P2 106.18(18) . . ?
C24 C23 P2 114.3(2) . . ?
C26 C23 P2 110.40(19) . . ?
C23 C24 H24A 109.5 . . ?
C23 C24 H24B 109.5 . . ?
H24A C24 H24B 109.5 . . ?
C23 C24 H24C 109.5 . . ?
H24A C24 H24C 109.5 . . ?
H24B C24 H24C 109.5 . . ?
C23 C25 H25A 109.5 . . ?
C23 C25 H25B 109.5 . . ?
H25A C25 H25B 109.5 . . ?
C23 C25 H25C 109.5 . . ?
H25A C25 H25C 109.5 . . ?
H25B C25 H25C 109.5 . . ?
C23 C26 H26A 109.5 . . ?
C23 C26 H26B 109.5 . . ?
H26A C26 H26B 109.5 . . ?
C23 C26 H26C 109.5 . . ?
H26A C26 H26C 109.5 . . ?
H26B C26 H26C 109.5 . . ?
C28 C27 C29 108.0(3) . . ?
C28 C27 C30 109.4(2) . . ?
C29 C27 C30 106.7(2) . . ?
C28 C27 P2 115.6(2) . . ?
C29 C27 P2 106.86(19) . . ?
C30 C27 P2 109.9(2) . . ?
C27 C28 H28A 109.5 . . ?
C27 C28 H28B 109.5 . . ?
H28A C28 H28B 109.5 . . ?
C27 C28 H28C 109.5 . . ?
H28A C28 H28C 109.5 . . ?
H28B C28 H28C 109.5 . . ?
C27 C29 H29A 109.5 . . ?
C27 C29 H29B 109.5 . . ?
H29A C29 H29B 109.5 . . ?
C27 C29 H29C 109.5 . . ?
H29A C29 H29C 109.5 . . ?
H29B C29 H29C 109.5 . . ?
C27 C30 H30A 109.5 . . ?
C27 C30 H30B 109.5 . . ?
H30A C30 H30B 109.5 . . ?
C27 C30 H30C 109.5 . . ?
H30A C30 H30C 109.5 . . ?
H30B C30 H30C 109.5 . . ?
N1 C31 C32 116.5(2) . . ?
N1 C31 C38 124.7(2) . . ?
C32 C31 C38 118.8(2) . . ?
C37 C32 C33 118.5(3) . . ?
C37 C32 C31 121.1(3) . . ?
C33 C32 C31 120.4(3) . . ?
C34 C33 C32 120.7(3) . . ?
C34 C33 H33 119.6 . . ?
C32 C33 H33 119.6 . . ?
C35 C34 C33 120.0(3) . . ?
C35 C34 H34 120.0 . . ?
C33 C34 H34 120.0 . . ?
C36 C35 C34 119.7(3) . . ?
C36 C35 H35 120.1 . . ?
C34 C35 H35 120.1 . . ?
C35 C36 C37 120.5(3) . . ?
C35 C36 H36 119.7 . . ?
C37 C36 H36 119.7 . . ?
C32 C37 C36 120.6(3) . . ?
C32 C37 H37 119.7 . . ?
C36 C37 H37 119.7 . . ?
C43 C38 C39 118.9(3) . . ?
C43 C38 C31 119.2(3) . . ?
C39 C38 C31 121.9(3) . . ?
C40 C39 C38 120.0(3) . . ?
C40 C39 H39 120.0 . . ?
C38 C39 H39 120.0 . . ?
C41 C40 C39 120.2(3) . . ?
C41 C40 H40 119.9 . . ?
C39 C40 H40 119.9 . . ?
C40 C41 C42 120.6(3) . . ?
C40 C41 H41 119.7 . . ?
C42 C41 H41 119.7 . . ?
C41 C42 C43 119.4(3) . . ?
C41 C42 H42 120.3 . . ?
C43 C42 H42 120.3 . . ?
C38 C43 C42 120.8(3) . . ?
C38 C43 H43 119.6 . . ?
C42 C43 H43 119.6 . . ?
N2 C44 C45 115.3(3) . . ?
N2 C44 C51 124.5(3) . . ?
C45 C44 C51 120.2(3) . . ?
C46 C45 C50 120.0(3) . . ?
C46 C45 C44 120.3(3) . . ?
C50 C45 C44 119.7(4) . . ?
C45 C46 C47 121.3(4) . . ?
C45 C46 H46 119.3 . . ?
C47 C46 H46 119.3 . . ?
C48 C47 C46 119.0(5) . . ?
C48 C47 H47 120.5 . . ?
C46 C47 H47 120.5 . . ?
C49 C48 C47 119.9(4) . . ?
C49 C48 H48 120.1 . . ?
C47 C48 H48 120.1 . . ?
C48 C49 C50 120.7(4) . . ?
C48 C49 H49 119.7 . . ?
C50 C49 H49 119.7 . . ?
C45 C50 C49 119.1(4) . . ?
C45 C50 H50 120.4 . . ?
C49 C50 H50 120.5 . . ?
C52 C51 C56 118.7(4) . . ?
C52 C51 C44 121.4(4) . . ?
C56 C51 C44 119.9(4) . . ?
C51 C52 C53 122.8(5) . . ?
C51 C52 H52 118.6 . . ?
C53 C52 H52 118.6 . . ?
C55 C53 C52 118.6(7) . . ?
C55 C53 H53 120.7 . . ?
C52 C53 H53 120.7 . . ?
C55 C54 C56 119.9(7) . . ?
C55 C54 H54 120.0 . . ?
C56 C54 H54 120.0 . . ?
C54 C55 C53 120.4(6) . . ?
C54 C55 H55 119.8 . . ?
C53 C55 H55 119.8 . . ?
C51 C56 C54 119.5(6) . . ?
C51 C56 H56 120.3 . . ?
C54 C56 H56 120.3 . . ?

loop_
_geom_bond_atom_site_label_1
_geom_bond_atom_site_label_2
_geom_bond_distance
_geom_bond_site_symmetry_2
_geom_bond_publ_flag
Cu N1 2.016(2) . ?
Cu P1 2.2592(8) . ?
Cu P2 2.2769(8) . ?
P1 C13 1.824(3) . ?
P1 C19 1.885(3) . ?
P1 C15 1.896(3) . ?
P2 C14 1.830(3) . ?
P2 C23 1.882(3) . ?
P2 C27 1.898(3) . ?
N1 C31 1.303(4) . ?
N1 N2 1.401(3) . ?
N2 C44 1.302(4) . ?
B C7 1.652(4) . ?
B C1 1.661(4) . ?
B C13 1.674(4) . ?
B C14 1.676(4) . ?
C1 C6 1.394(4) . ?
C1 C2 1.400(4) . ?
C2 C3 1.379(4) . ?
C2 H2 0.9500 . ?
C3 C4 1.387(4) . ?
C3 H3 0.9500 . ?
C4 C5 1.372(4) . ?
C4 H4 0.9500 . ?
C5 C6 1.393(4) . ?
C5 H5 0.9500 . ?
C6 H6 0.9500 . ?
C7 C12 1.396(4) . ?
C7 C8 1.406(4) . ?
C8 C9 1.385(4) . ?
C8 H8 0.9500 . ?
C9 C10 1.391(5) . ?
C9 H9 0.9500 . ?
C10 C11 1.373(5) . ?
C10 H10 0.9500 . ?
C11 C12 1.391(4) . ?
C11 H11 0.9500 . ?
C12 H12 0.9500 . ?
C13 H13A 0.9900 . ?
C13 H13B 0.9900 . ?
C14 H14A 0.9900 . ?
C14 H14B 0.9900 . ?
C15 C16 1.528(4) . ?
C15 C17 1.536(4) . ?
C15 C18 1.546(4) . ?
C16 H16A 0.9800 . ?
C16 H16B 0.9800 . ?
C16 H16C 0.9800 . ?
C17 H17A 0.9800 . ?
C17 H17B 0.9800 . ?
C17 H17C 0.9800 . ?
C18 H18A 0.9800 . ?
C18 H18B 0.9800 . ?
C18 H18C 0.9800 . ?
C19 C20 1.529(4) . ?
C19 C22 1.531(5) . ?
C19 C21 1.543(4) . ?
C20 H20A 0.9800 . ?
C20 H20B 0.9800 . ?
C20 H20C 0.9800 . ?
C21 H21A 0.9800 . ?
C21 H21B 0.9800 . ?
C21 H21C 0.9800 . ?
C22 H22A 0.9800 . ?
C22 H22B 0.9800 . ?
C22 H22C 0.9800 . ?
C23 C25 1.527(4) . ?
C23 C24 1.532(4) . ?
C23 C26 1.540(4) . ?
C24 H24A 0.9800 . ?
C24 H24B 0.9800 . ?
C24 H24C 0.9800 . ?
C25 H25A 0.9800 . ?
C25 H25B 0.9800 . ?
C25 H25C 0.9800 . ?
C26 H26A 0.9800 . ?
C26 H26B 0.9800 . ?
C26 H26C 0.9800 . ?
C27 C28 1.528(4) . ?
C27 C29 1.527(4) . ?
C27 C30 1.532(4) . ?
C28 H28A 0.9800 . ?
C28 H28B 0.9800 . ?
C28 H28C 0.9800 . ?
C29 H29A 0.9800 . ?
C29 H29B 0.9800 . ?
C29 H29C 0.9800 . ?
C30 H30A 0.9800 . ?
C30 H30B 0.9800 . ?
C30 H30C 0.9800 . ?
C31 C32 1.485(4) . ?
C31 C38 1.484(4) . ?
C32 C37 1.381(4) . ?
C32 C33 1.401(4) . ?
C33 C34 1.386(4) . ?
C33 H33 0.9500 . ?
C34 C35 1.383(5) . ?
C34 H34 0.9500 . ?
C35 C36 1.375(5) . ?
C35 H35 0.9500 . ?
C36 C37 1.392(4) . ?
C36 H36 0.9500 . ?
C37 H37 0.9500 . ?
C38 C43 1.385(4) . ?
C38 C39 1.401(4) . ?
C39 C40 1.380(4) . ?
C39 H39 0.9500 . ?
C40 C41 1.374(5) . ?
C40 H40 0.9500 . ?
C41 C42 1.380(5) . ?
C41 H41 0.9500 . ?
C42 C43 1.385(4) . ?
C42 H42 0.9500 . ?
C43 H43 0.9500 . ?
C44 C45 1.487(5) . ?
C44 C51 1.495(5) . ?
C45 C46 1.382(6) . ?
C45 C50 1.395(5) . ?
C46 C47 1.396(5) . ?
C46 H46 0.9500 . ?
C47 C48 1.398(6) . ?
C47 H47 0.9500 . ?
C48 C49 1.393(7) . ?
C48 H48 0.9500 . ?
C49 C50 1.405(6) . ?
C49 H49 0.9500 . ?
C50 H50 0.9500 . ?
C51 C52 1.400(6) . ?
C51 C56 1.404(6) . ?
C52 C53 1.383(6) . ?
C52 H52 0.9500 . ?
C53 C55 1.370(10) . ?
C53 H53 0.9500 . ?
C54 C55 1.435(11) . ?
C54 C56 1.391(8) . ?
C54 H54 0.9500 . ?
C55 H55 0.9500 . ?
C56 H56 0.9500 . ?
